data_4346312
loop_
_publ_author_name
'Chang, Mu-Chieh'
'Otten, Edwin'

_publ_section_title
;
 Reduction of (Formazanate)boron Difluoride Provides Evidence for an
 N-Heterocyclic B(I) Carbenoid Intermediate.
;
_journal_issue 17
_journal_name_full 'Inorganic chemistry'
_journal_page_first 8656
_journal_page_last 8664
_journal_paper_doi 10.1021/acs.inorgchem.5b01287
_journal_volume 54
_journal_year 2015
_chemical_formula_sum 'C75 H87 B3 N12 Na O6'
_chemical_formula_weight 1307.98
_space_group_crystal_system monoclinic
_space_group_IT_number 14
_space_group_name_Hall '-P 2yn'
_space_group_name_H-M_alt 'P 1 21/n 1'
_atom_sites_solution_hydrogens geom
_audit_creation_method SHELXL-2014
_cell_angle_alpha 90
_cell_angle_beta 94.1169(13)
_cell_angle_gamma 90
_cell_formula_units_Z 4
_cell_length_a 13.1785(6)
_cell_length_b 21.1594(9)
_cell_length_c 26.1619(10)
_cell_measurement_reflns_used 9958
_cell_measurement_temperature 100(2)
_cell_measurement_theta_max 23.81
_cell_measurement_theta_min 2.90
_cell_volume 7276.4(5)
_computing_cell_refinement 'Bruker SAINT'
_computing_data_collection 'Bruker APEX2'
_computing_data_reduction 'Bruker SAINT'
_computing_structure_refinement 'SHELXL-2014 (Sheldrick, 2014)'
_computing_structure_solution 'SHELXS-97 (Sheldrick 2008)'
_diffrn_ambient_temperature 100(2)
_diffrn_measured_fraction_theta_full 0.943
_diffrn_measured_fraction_theta_max 0.995
_diffrn_measurement_device_type 'Bruker APEX-II CCD'
_diffrn_measurement_method '\f and \w scans'
_diffrn_radiation_type MoK\a
_diffrn_radiation_wavelength 0.71073
_diffrn_reflns_av_R_equivalents 0.1317
_diffrn_reflns_av_unetI/netI 0.0745
_diffrn_reflns_Laue_measured_fraction_full 0.943
_diffrn_reflns_Laue_measured_fraction_max 0.995
_diffrn_reflns_limit_h_max 15
_diffrn_reflns_limit_h_min -15
_diffrn_reflns_limit_k_max 24
_diffrn_reflns_limit_k_min -24
_diffrn_reflns_limit_l_max 30
_diffrn_reflns_limit_l_min -30
_diffrn_reflns_number 94891
_diffrn_reflns_point_group_measured_fraction_full 0.943
_diffrn_reflns_point_group_measured_fraction_max 0.995
_diffrn_reflns_theta_full 25.242
_diffrn_reflns_theta_max 24.756
_diffrn_reflns_theta_min 2.899
_exptl_absorpt_coefficient_mu 0.082
_exptl_absorpt_correction_T_max 0.7451
_exptl_absorpt_correction_T_min 0.6638
_exptl_absorpt_correction_type multi-scan
_exptl_absorpt_process_details SADABS
_exptl_crystal_colour yellow
_exptl_crystal_density_diffrn 1.194
_exptl_crystal_description block
_exptl_crystal_F_000 2780
_exptl_crystal_size_max 0.20
_exptl_crystal_size_mid 0.07
_exptl_crystal_size_min 0.04
_refine_diff_density_max 0.400
_refine_diff_density_min -0.373
_refine_diff_density_rms 0.049
_refine_ls_extinction_method none
_refine_ls_goodness_of_fit_ref 1.023
_refine_ls_hydrogen_treatment constr
_refine_ls_matrix_type full
_refine_ls_number_parameters 915
_refine_ls_number_reflns 12418
_refine_ls_number_restraints 74
_refine_ls_restrained_S_all 1.031
_refine_ls_R_factor_all 0.1246
_refine_ls_R_factor_gt 0.0612
_refine_ls_shift/su_max 0.000
_refine_ls_shift/su_mean 0.000
_refine_ls_structure_factor_coef Fsqd
_refine_ls_weighting_details 'w=1/[\s^2^(Fo^2^)+(0.0442P)^2^+6.4770P] where P=(Fo^2^+2Fc^2^)/3'
_refine_ls_weighting_scheme calc
_refine_ls_wR_factor_gt 0.1158
_refine_ls_wR_factor_ref 0.1398
_reflns_Friedel_coverage 0.000
_reflns_number_gt 7523
_reflns_number_total 12418
_reflns_threshold_expression 'I > 2\s(I)'
_cod_data_source_file ic5b01287_si_002.cif
_cod_data_source_block mo_molan229_0m
_cod_original_sg_symbol_H-M 'P 21/n'
_cod_database_code 4346312
_shelx_space_group_comment
;
The symmetry employed for this shelxl refinement is uniquely defined
by the following loop, which should always be used as a source of
symmetry information in preference to the above space-group names.
They are only intended as comments.
;
_shelxl_version_number 2014-3

loop_
_space_group_symop_operation_xyz
'x, y, z'
'-x+1/2, y+1/2, -z+1/2'
'-x, -y, -z'
'x-1/2, -y-1/2, z-1/2'

loop_
_atom_site_label
_atom_site_type_symbol
_atom_site_fract_x
_atom_site_fract_y
_atom_site_fract_z
_atom_site_U_iso_or_equiv
_atom_site_adp_type
_atom_site_occupancy
_atom_site_site_symmetry_order
_atom_site_calc_flag
_atom_site_refinement_flags_posn
_atom_site_refinement_flags_adp
_atom_site_refinement_flags_occupancy
_atom_site_disorder_assembly
_atom_site_disorder_group
N1_1 N 0.04885(17) 0.25721(11) 0.68197(8) 0.0236(5) Uani 1 1 d . . . . .
N2_1 N 0.11659(18) 0.21354(11) 0.70557(9) 0.0267(6) Uani 1 1 d . . . . .
N3_1 N 0.13131(17) 0.20428(10) 0.62021(8) 0.0224(5) Uani 1 1 d . . . . .
N4_1 N 0.13008(17) 0.15850(10) 0.58060(8) 0.0237(6) Uani 1 1 d . . . . .
N5_1 N -0.05575(17) 0.20736(11) 0.60414(9) 0.0259(6) Uani 1 1 d . . . . .
N6_1 N -0.15336(17) 0.23293(12) 0.60940(9) 0.0292(6) Uani 1 1 d . . . . .
N7_1 N -0.3063(2) 0.25105(14) 0.63792(10) 0.0412(7) Uani 1 1 d . . . . .
N8_1 N -0.29266(16) 0.29373(11) 0.59722(9) 0.0358(7) Uani 1 1 d D . . . .
N9_1 N -0.00976(17) 0.36208(11) 0.50432(8) 0.0230(5) Uani 1 1 d . . . . .
N10_1 N -0.09966(18) 0.37250(11) 0.47321(9) 0.0282(6) Uani 1 1 d . . . . .
N11_1 N -0.13791(17) 0.31220(11) 0.54046(9) 0.0263(6) Uani 1 1 d . . . . .
N12_1 N 0.03810(16) 0.31056(10) 0.59323(8) 0.0215(5) Uani 1 1 d . . . . .
C1_1 C -0.0058(2) 0.29328(14) 0.71475(11) 0.0290(7) Uani 1 1 d . . . . .
C2_1 C -0.0780(2) 0.33709(15) 0.69580(12) 0.0346(8) Uani 1 1 d . . . . .
H2_1 H -0.0873 0.3438 0.6599 0.041 Uiso 1 1 calc R U . . .
C3_1 C -0.1361(3) 0.37101(16) 0.72804(14) 0.0459(9) Uani 1 1 d . . . . .
H3_1 H -0.1857 0.3999 0.7139 0.055 Uiso 1 1 calc R U . . .
C4_1 C -0.1230(3) 0.36348(18) 0.78068(15) 0.0553(10) Uani 1 1 d . . . . .
H4_1 H -0.1633 0.3866 0.8029 0.066 Uiso 1 1 calc R U . . .
C5_1 C -0.0505(3) 0.32189(18) 0.79993(14) 0.0574(11) Uani 1 1 d . . . . .
H5_1 H -0.0399 0.3169 0.8360 0.069 Uiso 1 1 calc R U . . .
C6_1 C 0.0077(3) 0.28690(16) 0.76822(12) 0.0425(9) Uani 1 1 d . . . . .
H6_1 H 0.0573 0.2583 0.7828 0.051 Uiso 1 1 calc R U . . .
C7_1 C 0.1579(2) 0.18222(13) 0.66996(10) 0.0251(7) Uani 1 1 d . . . . .
C8_1 C 0.2317(2) 0.13165(13) 0.68356(11) 0.0282(7) Uani 1 1 d . . . . .
C9_1 C 0.2215(3) 0.09785(14) 0.72881(11) 0.0380(8) Uani 1 1 d . . . . .
H9_1 H 0.1642 0.1050 0.7481 0.046 Uiso 1 1 calc R U . . .
C10_1 C 0.2942(3) 0.05423(16) 0.74554(14) 0.0477(10) Uani 1 1 d . . . . .
H10_1 H 0.2862 0.0322 0.7766 0.057 Uiso 1 1 calc R U . . .
C11_1 C 0.3776(3) 0.04168(15) 0.71876(15) 0.0475(10) Uani 1 1 d . . . . .
C12_1 C 0.3866(3) 0.07354(15) 0.67259(14) 0.0437(9) Uani 1 1 d . . . . .
H12_1 H 0.4428 0.0650 0.6529 0.052 Uiso 1 1 calc R U . . .
C13_1 C 0.3139(2) 0.11770(14) 0.65527(12) 0.0352(8) Uani 1 1 d . . . . .
H13_1 H 0.3207 0.1386 0.6236 0.042 Uiso 1 1 calc R U . . .
C14_1 C 0.4583(3) -0.00472(18) 0.73944(18) 0.0751(14) Uani 1 1 d . . . . .
H14A_1 H 0.4987 -0.0187 0.7115 0.113 Uiso 1 1 calc R U . . .
H14B_1 H 0.4254 -0.0414 0.7541 0.113 Uiso 1 1 calc R U . . .
H14C_1 H 0.5028 0.0159 0.7660 0.113 Uiso 1 1 calc R U . . .
C15_1 C 0.1943(2) 0.16676(13) 0.54077(10) 0.0217(6) Uani 1 1 d . . . . .
C16_1 C 0.2732(2) 0.21058(13) 0.54495(10) 0.0241(7) Uani 1 1 d . . . . .
H16_1 H 0.2824 0.2363 0.5747 0.029 Uiso 1 1 calc R U . . .
C17_1 C 0.3386(2) 0.21709(14) 0.50609(11) 0.0275(7) Uani 1 1 d . . . . .
H17_1 H 0.3921 0.2472 0.5097 0.033 Uiso 1 1 calc R U . . .
C18_1 C 0.3274(2) 0.18060(14) 0.46223(11) 0.0312(7) Uani 1 1 d . . . . .
H18_1 H 0.3727 0.1850 0.4358 0.037 Uiso 1 1 calc R U . . .
C19_1 C 0.2490(2) 0.13779(15) 0.45795(12) 0.0365(8) Uani 1 1 d . . . . .
H19_1 H 0.2402 0.1125 0.4280 0.044 Uiso 1 1 calc R U . . .
C20_1 C 0.1828(2) 0.13053(14) 0.49581(11) 0.0328(8) Uani 1 1 d . . . . .
H20_1 H 0.1288 0.1008 0.4915 0.039 Uiso 1 1 calc R U . . .
C21_1 C -0.0521(2) 0.14487(13) 0.58751(10) 0.0245(7) Uani 1 1 d . . . . .
C22_1 C -0.1380(2) 0.10633(14) 0.57933(10) 0.0304(7) Uani 1 1 d . . . . .
H22_1 H -0.2035 0.1233 0.5835 0.037 Uiso 1 1 calc R U . . .
C23_1 C -0.1285(3) 0.04373(15) 0.56519(11) 0.0352(8) Uani 1 1 d . . . . .
H23_1 H -0.1879 0.0186 0.5590 0.042 Uiso 1 1 calc R U . . .
C24_1 C -0.0337(3) 0.01712(15) 0.55989(11) 0.0354(8) Uani 1 1 d . . . . .
H24_1 H -0.0274 -0.0264 0.5516 0.042 Uiso 1 1 calc R U . . .
C25_1 C 0.0514(2) 0.05499(14) 0.56683(10) 0.0299(7) Uani 1 1 d . . . . .
H25_1 H 0.1169 0.0371 0.5640 0.036 Uiso 1 1 calc R U . . .
C26_1 C 0.0429(2) 0.11885(13) 0.57789(10) 0.0239(7) Uani 1 1 d . . . . .
C27_1 C -0.2237(2) 0.21728(16) 0.64487(11) 0.0357(8) Uani 1 1 d . . . . .
C28_1 C -0.2151(3) 0.16909(16) 0.68508(12) 0.0397(9) Uani 1 1 d . . . . .
C29_1 C -0.3051(3) 0.1453(2) 0.70236(13) 0.0580(11) Uani 1 1 d . . . . .
H29_1 H -0.3685 0.1592 0.6868 0.070 Uiso 1 1 calc R U . . .
C30_1 C -0.3036(4) 0.1024(2) 0.74118(15) 0.0683(13) Uani 1 1 d . . . . .
H30_1 H -0.3662 0.0874 0.7524 0.082 Uiso 1 1 calc R U . . .
C31_1 C -0.2134(4) 0.08013(17) 0.76469(13) 0.0598(12) Uani 1 1 d . . . . .
C32_1 C -0.1217(3) 0.10293(16) 0.74729(12) 0.0508(10) Uani 1 1 d . . . . .
H32_1 H -0.0584 0.0882 0.7625 0.061 Uiso 1 1 calc R U . . .
C33_1 C -0.1238(3) 0.14711(15) 0.70773(11) 0.0397(9) Uani 1 1 d . . . . .
H33_1 H -0.0617 0.1623 0.6962 0.048 Uiso 1 1 calc R U . . .
C34_1 C -0.2089(4) 0.03335(19) 0.80889(15) 0.0871(17) Uani 1 1 d . . . . .
H34A_1 H -0.1384 0.0197 0.8166 0.131 Uiso 1 1 calc R U . . .
H34B_1 H -0.2513 -0.0034 0.7994 0.131 Uiso 1 1 calc R U . . .
H34C_1 H -0.2341 0.0536 0.8392 0.131 Uiso 1 1 calc R U . . .
C41_1 C 0.0786(2) 0.38853(13) 0.48613(10) 0.0236(7) Uani 1 1 d . . . . .
C42_1 C 0.1704(2) 0.35687(14) 0.49343(10) 0.0289(7) Uani 1 1 d . . . . .
H42_1 H 0.1742 0.3180 0.5116 0.035 Uiso 1 1 calc R U . . .
C43_1 C 0.2556(2) 0.38177(17) 0.47435(13) 0.0441(9) Uani 1 1 d . . . . .
H43_1 H 0.3192 0.3609 0.4801 0.053 Uiso 1 1 calc R U . . .
C44_1 C 0.2492(3) 0.4372(2) 0.44674(16) 0.0662(13) Uani 1 1 d . . . . .
H44_1 H 0.3076 0.4533 0.4320 0.079 Uiso 1 1 calc R U . . .
C45_1 C 0.1584(3) 0.46927(19) 0.44048(16) 0.0631(12) Uani 1 1 d . . . . .
H45_1 H 0.1550 0.5083 0.4225 0.076 Uiso 1 1 calc R U . . .
C46_1 C 0.0730(2) 0.44542(15) 0.46002(12) 0.0369(8) Uani 1 1 d . . . . .
H46_1 H 0.0103 0.4677 0.4557 0.044 Uiso 1 1 calc R U . . .
C47_1 C -0.1708(2) 0.34281(14) 0.49486(11) 0.0275(7) Uani 1 1 d . . . . .
C48_1 C -0.2739(2) 0.33909(14) 0.46956(12) 0.0319(7) Uani 1 1 d . . . . .
C49_1 C -0.3153(2) 0.39174(15) 0.44342(13) 0.0389(8) Uani 1 1 d . . . . .
H49_1 H -0.2790 0.4306 0.4444 0.047 Uiso 1 1 calc R U . . .
C50_1 C -0.4089(2) 0.38758(16) 0.41612(13) 0.0408(8) Uani 1 1 d . . . . .
H50_1 H -0.4363 0.4238 0.3987 0.049 Uiso 1 1 calc R U . . .
C51_1 C -0.4639(2) 0.33154(15) 0.41363(12) 0.0327(8) Uani 1 1 d . . . . .
C52_1 C -0.4229(2) 0.27972(15) 0.44045(11) 0.0312(7) Uani 1 1 d . . . . .
H52_1 H -0.4598 0.2411 0.4398 0.037 Uiso 1 1 calc R U . . .
C53_1 C -0.3289(2) 0.28305(14) 0.46822(11) 0.0297(7) Uani 1 1 d . . . . .
H53_1 H -0.3023 0.2470 0.4862 0.036 Uiso 1 1 calc R U . . .
C54_1 C -0.5640(2) 0.32687(17) 0.38214(13) 0.0422(9) Uani 1 1 d . . . . .
H54A_1 H -0.6084 0.2969 0.3983 0.063 Uiso 1 1 calc R U . . .
H54B_1 H -0.5520 0.3122 0.3476 0.063 Uiso 1 1 calc R U . . .
H54C_1 H -0.5965 0.3685 0.3801 0.063 Uiso 1 1 calc R U . . .
C55_1 C 0.1073(2) 0.35901(13) 0.61107(10) 0.0204(6) Uani 1 1 d . . . . .
C56_1 C 0.2002(2) 0.34552(13) 0.63792(10) 0.0223(6) Uani 1 1 d . . . . .
H56_1 H 0.2176 0.3029 0.6460 0.027 Uiso 1 1 calc R U . . .
C57_1 C 0.2672(2) 0.39361(13) 0.65298(10) 0.0252(7) Uani 1 1 d . . . . .
H57_1 H 0.3299 0.3835 0.6714 0.030 Uiso 1 1 calc R U . . .
C58_1 C 0.2443(2) 0.45571(14) 0.64171(11) 0.0296(7) Uani 1 1 d . . . . .
H58_1 H 0.2920 0.4882 0.6508 0.035 Uiso 1 1 calc R U . . .
C59_1 C 0.1512(2) 0.47012(14) 0.61709(11) 0.0299(7) Uani 1 1 d . . . . .
H59_1 H 0.1339 0.5129 0.6097 0.036 Uiso 1 1 calc R U . . .
C60_1 C 0.0831(2) 0.42273(13) 0.60308(10) 0.0253(7) Uani 1 1 d . . . . .
H60_1 H 0.0180 0.4336 0.5876 0.030 Uiso 1 1 calc R U . . .
B1_1 B 0.0379(2) 0.24801(15) 0.62327(12) 0.0233(7) Uani 1 1 d . . . . .
B2_1 B -0.1958(3) 0.28261(17) 0.57813(13) 0.0301(8) Uani 1 1 d . . . . .
B3_1 B -0.0289(2) 0.32509(15) 0.54869(12) 0.0229(7) Uani 1 1 d . . . . .
C34A_1 C -0.3706(2) 0.33826(15) 0.58338(17) 0.0258(14) Uani 0.738(8) 1 d DG U P A 1
C35A_1 C -0.4688(3) 0.31530(13) 0.58625(19) 0.0297(16) Uani 0.738(8) 1 d G U P A 1
H35A_1 H -0.4793 0.2729 0.5966 0.036 Uiso 0.738(8) 1 calc R U P A 1
C36A_1 C -0.5518(2) 0.35436(16) 0.57393(16) 0.030(2) Uani 0.738(8) 1 d G U P A 1
H36A_1 H -0.6190 0.3387 0.5759 0.036 Uiso 0.738(8) 1 calc R U P A 1
C37A_1 C -0.53654(18) 0.41637(14) 0.55872(15) 0.0409(14) Uani 0.738(8) 1 d G U P A 1
H37A_1 H -0.5933 0.4431 0.5503 0.049 Uiso 0.738(8) 1 calc R U P A 1
C38A_1 C -0.4383(2) 0.43933(11) 0.55584(19) 0.0422(15) Uani 0.738(8) 1 d G U P A 1
H38A_1 H -0.4279 0.4817 0.5454 0.051 Uiso 0.738(8) 1 calc R U P A 1
C39A_1 C -0.35532(16) 0.40028(15) 0.56817(18) 0.0354(14) Uani 0.738(8) 1 d G U P A 1
H39A_1 H -0.2882 0.4160 0.5662 0.042 Uiso 0.738(8) 1 calc R U P A 1
C34B_1 C -0.3858(4) 0.3263(4) 0.5935(5) 0.027(4) Uani 0.262(8) 1 d DG U P A 2
C35B_1 C -0.4874(5) 0.3111(3) 0.5816(6) 0.022(4) Uani 0.262(8) 1 d G U P A 2
H35B_1 H -0.5075 0.2682 0.5778 0.026 Uiso 0.262(8) 1 calc R U P A 2
C36B_1 C -0.5596(4) 0.3589(4) 0.5752(6) 0.065(11) Uani 0.262(8) 1 d G U P A 2
H36B_1 H -0.6291 0.3485 0.5671 0.078 Uiso 0.262(8) 1 calc R U P A 2
C37B_1 C -0.5303(6) 0.4218(4) 0.5808(5) 0.044(4) Uani 0.262(8) 1 d G U P A 2
H37B_1 H -0.5797 0.4544 0.5764 0.053 Uiso 0.262(8) 1 calc R U P A 2
C38B_1 C -0.4287(7) 0.4369(3) 0.5927(5) 0.036(4) Uani 0.262(8) 1 d G U P A 2
H38B_1 H -0.4087 0.4798 0.5965 0.043 Uiso 0.262(8) 1 calc R U P A 2
C39B_1 C -0.3565(4) 0.3891(5) 0.5991(5) 0.034(4) Uani 0.262(8) 1 d G U P A 2
H39B_1 H -0.2870 0.3995 0.6072 0.040 Uiso 0.262(8) 1 calc R U P A 2
Na1_2 Na -0.03910(9) 0.19267(5) 0.33046(4) 0.0297(3) Uani 1 1 d . . . . .
O1_2 O 0.07294(16) 0.11560(10) 0.30243(8) 0.0384(5) Uani 1 1 d . . . . .
O2_2 O -0.05242(15) 0.19217(10) 0.23920(7) 0.0324(5) Uani 1 1 d . . . . .
O3_2 O -0.19037(18) 0.13615(11) 0.33646(9) 0.0473(6) Uani 1 1 d . . . . .
O4_2 O -0.05044(18) 0.15928(10) 0.41755(8) 0.0440(6) Uani 1 1 d . . . . .
O5_2 O 0.07963(17) 0.27670(11) 0.32927(9) 0.0472(6) Uani 1 1 d . . . . .
O6_2 O -0.12145(19) 0.28629(11) 0.34798(8) 0.0465(6) Uani 1 1 d . . . . .
C61_2 C 0.0956(3) 0.05730(17) 0.32799(14) 0.0542(10) Uani 1 1 d . . . . .
H61A_2 H 0.1612 0.0413 0.3181 0.081 Uiso 1 1 calc R U . . .
H61B_2 H 0.0422 0.0264 0.3183 0.081 Uiso 1 1 calc R U . . .
H61C_2 H 0.0990 0.0640 0.3651 0.081 Uiso 1 1 calc R U . . .
C62_2 C 0.0668(3) 0.10867(19) 0.24826(13) 0.0553(11) Uani 1 1 d . . . . .
H62A_2 H 0.0124 0.0782 0.2374 0.066 Uiso 1 1 calc R U . . .
H62B_2 H 0.1320 0.0923 0.2371 0.066 Uiso 1 1 calc R U . . .
C63_2 C 0.0441(3) 0.1711(2) 0.22442(13) 0.0539(11) Uani 1 1 d . . . . .
H63A_2 H 0.0975 0.2019 0.2359 0.065 Uiso 1 1 calc R U . . .
H63B_2 H 0.0427 0.1675 0.1866 0.065 Uiso 1 1 calc R U . . .
C64_2 C -0.0848(3) 0.24900(16) 0.21374(12) 0.0433(9) Uani 1 1 d . . . . .
H64A_2 H -0.0904 0.2419 0.1766 0.065 Uiso 1 1 calc R U . . .
H64B_2 H -0.0350 0.2825 0.2221 0.065 Uiso 1 1 calc R U . . .
H64C_2 H -0.1512 0.2616 0.2250 0.065 Uiso 1 1 calc R U . . .
C65_2 C -0.2414(4) 0.1085(2) 0.29239(17) 0.0915(17) Uani 1 1 d . . . . .
H65A_2 H -0.3104 0.0964 0.3001 0.137 Uiso 1 1 calc R U . . .
H65B_2 H -0.2041 0.0709 0.2824 0.137 Uiso 1 1 calc R U . . .
H65C_2 H -0.2449 0.1391 0.2642 0.137 Uiso 1 1 calc R U . . .
C66_2 C -0.1828(3) 0.09541(19) 0.37964(16) 0.0641(12) Uani 1 1 d . . . . .
H66A_2 H -0.1335 0.0611 0.3744 0.077 Uiso 1 1 calc R U . . .
H66B_2 H -0.2497 0.0761 0.3847 0.077 Uiso 1 1 calc R U . . .
C67_2 C -0.1480(3) 0.1339(2) 0.42520(15) 0.0655(12) Uani 1 1 d . . . . .
H67A_2 H -0.1968 0.1686 0.4300 0.079 Uiso 1 1 calc R U . . .
H67B_2 H -0.1443 0.1071 0.4563 0.079 Uiso 1 1 calc R U . . .
C68_2 C -0.0242(4) 0.20878(19) 0.45324(13) 0.0687(13) Uani 1 1 d . . . . .
H68A_2 H -0.0258 0.1925 0.4883 0.103 Uiso 1 1 calc R U . . .
H68B_2 H -0.0731 0.2435 0.4481 0.103 Uiso 1 1 calc R U . . .
H68C_2 H 0.0443 0.2242 0.4479 0.103 Uiso 1 1 calc R U . . .
C69_2 C 0.1861(3) 0.2670(2) 0.33937(17) 0.0734(14) Uani 1 1 d . . . . .
H69A_2 H 0.2232 0.3032 0.3266 0.110 Uiso 1 1 calc R U . . .
H69B_2 H 0.2065 0.2285 0.3221 0.110 Uiso 1 1 calc R U . . .
H69C_2 H 0.2019 0.2627 0.3764 0.110 Uiso 1 1 calc R U . . .
C70_2 C 0.0434(3) 0.33108(17) 0.35451(15) 0.0606(12) Uani 1 1 d . . . . .
H70A_2 H 0.0838 0.3685 0.3459 0.073 Uiso 1 1 calc R U . . .
H70B_2 H 0.0514 0.3249 0.3921 0.073 Uiso 1 1 calc R U . . .
C71_2 C -0.0653(3) 0.34173(16) 0.33824(14) 0.0549(11) Uani 1 1 d . . . . .
H71A_2 H -0.0917 0.3778 0.3574 0.066 Uiso 1 1 calc R U . . .
H71B_2 H -0.0727 0.3519 0.3012 0.066 Uiso 1 1 calc R U . . .
C72_2 C -0.2287(3) 0.2935(2) 0.33629(15) 0.0618(12) Uani 1 1 d . . . . .
H72A_2 H -0.2534 0.3296 0.3552 0.093 Uiso 1 1 calc R U . . .
H72B_2 H -0.2638 0.2550 0.3462 0.093 Uiso 1 1 calc R U . . .
H72C_2 H -0.2422 0.3006 0.2994 0.093 Uiso 1 1 calc R U . . .
C73_3 C 0.5714(3) 0.1273(2) 0.55709(17) 0.0722(13) Uani 1 1 d . . . . .
H73A_3 H 0.6154 0.1631 0.5499 0.108 Uiso 1 1 calc R U . . .
H73B_3 H 0.5987 0.1057 0.5882 0.108 Uiso 1 1 calc R U . . .
H73C_3 H 0.5027 0.1427 0.5621 0.108 Uiso 1 1 calc R U . . .
C74_3 C 0.5673(3) 0.0820(2) 0.51274(17) 0.0679(12) Uani 1 1 d . . . . .
H74A_3 H 0.6374 0.0685 0.5067 0.081 Uiso 1 1 calc R U . . .
H74B_3 H 0.5390 0.1041 0.4816 0.081 Uiso 1 1 calc R U . . .
C75_3 C 0.5032(3) 0.0236(2) 0.52136(16) 0.0694(12) Uani 1 1 d . . . . .
H75A_3 H 0.5315 0.0023 0.5529 0.083 Uiso 1 1 calc R U . . .
H75B_3 H 0.4334 0.0376 0.5274 0.083 Uiso 1 1 calc R U . . .

loop_
_atom_site_aniso_label
_atom_site_aniso_U_11
_atom_site_aniso_U_22
_atom_site_aniso_U_33
_atom_site_aniso_U_23
_atom_site_aniso_U_13
_atom_site_aniso_U_12
N1_1 0.0268(13) 0.0252(13) 0.0185(13) -0.0005(10) 0.0002(10) -0.0017(11)
N2_1 0.0328(15) 0.0252(14) 0.0216(13) 0.0029(11) -0.0024(11) -0.0058(12)
N3_1 0.0288(14) 0.0210(13) 0.0169(12) -0.0018(10) -0.0013(10) -0.0029(10)
N4_1 0.0297(14) 0.0218(13) 0.0194(13) -0.0047(10) -0.0005(11) -0.0043(11)
N5_1 0.0225(14) 0.0278(14) 0.0274(14) -0.0010(11) 0.0013(11) -0.0041(11)
N6_1 0.0223(14) 0.0393(16) 0.0263(14) -0.0068(11) 0.0043(11) -0.0106(12)
N7_1 0.0287(16) 0.059(2) 0.0364(17) -0.0175(14) 0.0048(13) -0.0122(15)
N8_1 0.0250(15) 0.0513(18) 0.0311(15) -0.0115(13) 0.0019(12) -0.0082(13)
N9_1 0.0189(13) 0.0251(13) 0.0239(13) 0.0009(10) -0.0057(10) 0.0022(10)
N10_1 0.0249(14) 0.0287(14) 0.0290(14) -0.0030(11) -0.0110(11) 0.0044(12)
N11_1 0.0206(13) 0.0287(14) 0.0291(14) -0.0024(11) -0.0027(11) 0.0006(11)
N12_1 0.0215(13) 0.0227(13) 0.0197(12) 0.0003(10) -0.0034(10) -0.0031(10)
C1_1 0.0323(18) 0.0267(17) 0.0286(17) -0.0021(13) 0.0068(14) -0.0087(14)
C2_1 0.0316(18) 0.0387(19) 0.0341(18) -0.0075(15) 0.0070(15) -0.0046(16)
C3_1 0.039(2) 0.043(2) 0.057(3) -0.0082(18) 0.0138(18) -0.0004(17)
C4_1 0.065(3) 0.052(2) 0.054(3) -0.011(2) 0.032(2) 0.000(2)
C5_1 0.087(3) 0.054(3) 0.034(2) -0.0079(18) 0.025(2) -0.002(2)
C6_1 0.062(2) 0.038(2) 0.0289(19) -0.0011(15) 0.0100(17) 0.0000(18)
C7_1 0.0312(17) 0.0223(16) 0.0212(16) -0.0003(13) -0.0024(13) -0.0060(13)
C8_1 0.0384(19) 0.0205(16) 0.0239(16) -0.0017(12) -0.0093(14) -0.0037(14)
C9_1 0.055(2) 0.0299(18) 0.0276(18) 0.0060(14) -0.0106(16) -0.0085(16)
C10_1 0.061(3) 0.035(2) 0.044(2) 0.0167(16) -0.019(2) -0.0085(19)
C11_1 0.049(2) 0.0249(19) 0.063(3) 0.0095(17) -0.032(2) -0.0062(17)
C12_1 0.040(2) 0.034(2) 0.055(2) -0.0003(17) -0.0110(17) 0.0018(16)
C13_1 0.044(2) 0.0283(18) 0.0322(18) 0.0020(14) -0.0068(16) 0.0023(15)
C14_1 0.062(3) 0.040(2) 0.116(4) 0.026(2) -0.045(3) -0.007(2)
C15_1 0.0220(15) 0.0235(16) 0.0193(15) 0.0028(12) -0.0005(12) -0.0008(13)
C16_1 0.0277(17) 0.0221(16) 0.0216(16) -0.0019(12) -0.0036(13) 0.0010(13)
C17_1 0.0223(16) 0.0262(17) 0.0340(18) 0.0005(13) 0.0020(14) -0.0022(13)
C18_1 0.0307(18) 0.0347(19) 0.0290(17) -0.0001(14) 0.0077(14) -0.0037(15)
C19_1 0.042(2) 0.040(2) 0.0282(18) -0.0094(14) 0.0083(15) -0.0117(16)
C20_1 0.0384(19) 0.0354(19) 0.0245(17) -0.0045(14) 0.0018(14) -0.0141(15)
C21_1 0.0320(18) 0.0262(17) 0.0148(15) 0.0024(12) -0.0008(13) -0.0095(14)
C22_1 0.0353(18) 0.0365(19) 0.0191(16) 0.0009(13) -0.0004(13) -0.0137(15)
C23_1 0.048(2) 0.037(2) 0.0205(17) -0.0002(14) -0.0002(15) -0.0246(17)
C24_1 0.056(2) 0.0270(18) 0.0237(17) -0.0043(13) 0.0040(16) -0.0141(17)
C25_1 0.0406(19) 0.0269(18) 0.0223(16) 0.0016(13) 0.0027(14) -0.0075(15)
C26_1 0.0328(18) 0.0238(16) 0.0144(15) -0.0005(12) -0.0033(13) -0.0083(14)
C27_1 0.034(2) 0.048(2) 0.0251(18) -0.0111(15) 0.0022(15) -0.0199(17)
C28_1 0.042(2) 0.051(2) 0.0267(18) -0.0136(16) 0.0074(16) -0.0210(18)
C29_1 0.061(3) 0.082(3) 0.033(2) -0.013(2) 0.0187(19) -0.039(2)
C30_1 0.077(3) 0.088(3) 0.042(2) -0.016(2) 0.020(2) -0.055(3)
C31_1 0.114(4) 0.043(2) 0.026(2) -0.0111(16) 0.029(2) -0.042(2)
C32_1 0.088(3) 0.037(2) 0.0276(19) -0.0067(15) 0.0086(19) -0.022(2)
C33_1 0.061(2) 0.039(2) 0.0207(17) -0.0014(14) 0.0096(16) -0.0229(18)
C34_1 0.171(5) 0.052(3) 0.042(2) -0.006(2) 0.033(3) -0.059(3)
C41_1 0.0258(17) 0.0275(17) 0.0169(15) -0.0006(12) -0.0024(12) 0.0032(14)
C42_1 0.0299(18) 0.0339(18) 0.0222(16) 0.0033(13) -0.0027(13) 0.0013(14)
C43_1 0.0289(19) 0.060(2) 0.044(2) 0.0154(18) 0.0056(16) 0.0088(17)
C44_1 0.042(2) 0.073(3) 0.087(3) 0.042(2) 0.024(2) 0.002(2)
C45_1 0.049(2) 0.059(3) 0.083(3) 0.047(2) 0.019(2) 0.011(2)
C46_1 0.0332(19) 0.040(2) 0.038(2) 0.0117(15) 0.0059(15) 0.0087(16)
C47_1 0.0227(17) 0.0271(17) 0.0313(17) -0.0036(13) -0.0073(14) 0.0040(14)
C48_1 0.0257(17) 0.0326(18) 0.0359(18) -0.0071(14) -0.0088(14) 0.0037(15)
C49_1 0.0294(19) 0.0301(19) 0.055(2) -0.0061(16) -0.0135(16) 0.0046(15)
C50_1 0.0316(19) 0.036(2) 0.053(2) -0.0009(16) -0.0113(16) 0.0092(16)
C51_1 0.0207(16) 0.041(2) 0.0351(18) -0.0057(15) -0.0042(14) 0.0066(15)
C52_1 0.0256(17) 0.0373(19) 0.0303(18) -0.0050(14) -0.0014(14) 0.0004(15)
C53_1 0.0248(17) 0.0332(18) 0.0296(17) -0.0017(14) -0.0079(13) 0.0039(14)
C54_1 0.0237(18) 0.057(2) 0.044(2) -0.0025(17) -0.0097(15) 0.0056(16)
C55_1 0.0214(16) 0.0263(16) 0.0137(14) -0.0013(12) 0.0016(12) -0.0014(13)
C56_1 0.0239(16) 0.0220(16) 0.0206(15) 0.0001(12) -0.0007(12) 0.0014(13)
C57_1 0.0228(16) 0.0305(18) 0.0216(16) -0.0034(12) -0.0039(13) -0.0009(13)
C58_1 0.0354(19) 0.0248(17) 0.0281(17) -0.0068(13) -0.0006(14) -0.0078(14)
C59_1 0.0391(19) 0.0226(16) 0.0274(17) -0.0019(13) -0.0020(14) 0.0009(14)
C60_1 0.0278(17) 0.0255(17) 0.0216(16) -0.0036(12) -0.0050(13) 0.0048(14)
B1_1 0.0261(19) 0.0251(19) 0.0186(17) -0.0007(14) 0.0009(14) -0.0056(15)
B2_1 0.0225(19) 0.036(2) 0.031(2) -0.0092(16) -0.0056(16) -0.0034(17)
B3_1 0.0248(18) 0.0172(17) 0.0259(18) -0.0070(14) -0.0030(15) 0.0002(14)
C34A_1 0.016(2) 0.032(3) 0.031(3) -0.010(2) 0.0105(19) -0.007(2)
C35A_1 0.019(3) 0.049(3) 0.020(3) -0.009(2) -0.003(2) -0.012(2)
C36A_1 0.021(3) 0.040(3) 0.029(3) -0.017(2) 0.0026(19) -0.005(2)
C37A_1 0.030(2) 0.046(3) 0.047(3) -0.032(2) 0.000(2) 0.005(2)
C38A_1 0.040(3) 0.034(2) 0.051(3) -0.010(2) -0.006(2) 0.004(2)
C39A_1 0.028(2) 0.035(2) 0.043(3) -0.003(2) 0.001(2) -0.0027(19)
C34B_1 0.025(6) 0.028(5) 0.030(6) -0.006(4) 0.021(4) -0.015(4)
C35B_1 0.019(5) 0.031(6) 0.015(5) -0.007(4) -0.003(4) -0.013(4)
C36B_1 0.064(12) 0.068(12) 0.063(12) -0.001(5) 0.006(5) 0.002(5)
C37B_1 0.047(6) 0.041(6) 0.046(6) -0.028(4) 0.012(4) 0.000(4)
C38B_1 0.035(5) 0.037(5) 0.038(6) -0.002(4) 0.010(4) -0.002(4)
C39B_1 0.034(5) 0.034(5) 0.034(5) 0.003(4) 0.012(4) -0.006(4)
Na1_2 0.0382(7) 0.0289(6) 0.0214(6) 0.0008(5) -0.0005(5) -0.0037(5)
O1_2 0.0415(13) 0.0462(14) 0.0273(12) 0.0065(10) 0.0021(10) 0.0053(11)
O2_2 0.0328(12) 0.0419(13) 0.0220(11) 0.0041(9) -0.0019(9) -0.0011(10)
O3_2 0.0507(15) 0.0456(15) 0.0459(15) -0.0037(12) 0.0061(12) -0.0172(12)
O4_2 0.0632(17) 0.0428(14) 0.0265(12) 0.0062(10) 0.0067(11) 0.0146(12)
O5_2 0.0449(15) 0.0390(14) 0.0541(15) 0.0032(11) -0.0215(12) -0.0099(11)
O6_2 0.0616(17) 0.0367(14) 0.0402(14) 0.0019(11) -0.0022(12) 0.0100(12)
C61_2 0.062(3) 0.044(2) 0.056(2) 0.0151(18) 0.004(2) 0.0078(19)
C62_2 0.051(2) 0.084(3) 0.033(2) -0.0010(19) 0.0090(17) 0.028(2)
C63_2 0.037(2) 0.098(3) 0.0279(19) 0.0174(19) 0.0073(16) 0.010(2)
C64_2 0.057(2) 0.045(2) 0.0256(18) 0.0070(15) -0.0107(16) -0.0018(18)
C65_2 0.084(3) 0.117(4) 0.073(3) -0.033(3) 0.006(3) -0.059(3)
C66_2 0.063(3) 0.054(3) 0.077(3) 0.024(2) 0.023(2) -0.008(2)
C67_2 0.072(3) 0.083(3) 0.044(2) 0.028(2) 0.024(2) 0.016(3)
C68_2 0.119(4) 0.060(3) 0.0245(19) -0.0062(18) -0.016(2) 0.036(3)
C69_2 0.043(2) 0.072(3) 0.099(3) 0.030(3) -0.039(2) -0.019(2)
C70_2 0.091(3) 0.032(2) 0.054(2) -0.0022(18) -0.023(2) -0.015(2)
C71_2 0.091(3) 0.030(2) 0.042(2) -0.0022(16) -0.007(2) 0.008(2)
C72_2 0.062(3) 0.074(3) 0.050(2) 0.017(2) 0.012(2) 0.034(2)
C73_3 0.054(3) 0.073(3) 0.089(3) -0.014(3) -0.005(2) -0.001(2)
C74_3 0.058(3) 0.063(3) 0.080(3) -0.013(2) -0.014(2) -0.003(2)
C75_3 0.062(3) 0.068(3) 0.076(3) -0.011(2) -0.014(2) -0.001(2)

loop_
_atom_type_symbol
_atom_type_description
_atom_type_scat_dispersion_real
_atom_type_scat_dispersion_imag
_atom_type_scat_source
C C 0.0033 0.0016 'International Tables Vol C Tables 4.2.6.8 and 6.1.1.4'
H H 0.0000 0.0000 'International Tables Vol C Tables 4.2.6.8 and 6.1.1.4'
B B 0.0013 0.0007 'International Tables Vol C Tables 4.2.6.8 and 6.1.1.4'
N N 0.0061 0.0033 'International Tables Vol C Tables 4.2.6.8 and 6.1.1.4'
O O 0.0106 0.0060 'International Tables Vol C Tables 4.2.6.8 and 6.1.1.4'
Na Na 0.0362 0.0249 'International Tables Vol C Tables 4.2.6.8 and 6.1.1.4'

loop_
_geom_angle_atom_site_label_1
_geom_angle_atom_site_label_2
_geom_angle_atom_site_label_3
_geom_angle
_geom_angle_site_symmetry_1
C1_1 N1_1 N2_1 115.7(2) .
C1_1 N1_1 B1_1 131.9(2) .
N2_1 N1_1 B1_1 111.5(2) .
C7_1 N2_1 N1_1 108.0(2) .
C7_1 N3_1 N4_1 116.1(2) .
C7_1 N3_1 B1_1 107.3(2) .
N4_1 N3_1 B1_1 118.6(2) .
C15_1 N4_1 N3_1 118.9(2) .
C15_1 N4_1 C26_1 124.5(2) .
N3_1 N4_1 C26_1 114.0(2) .
C21_1 N5_1 N6_1 116.5(2) .
C21_1 N5_1 B1_1 125.5(2) .
N6_1 N5_1 B1_1 117.6(2) .
C27_1 N6_1 N5_1 128.8(3) .
C27_1 N6_1 B2_1 107.8(3) .
N5_1 N6_1 B2_1 123.4(2) .
C27_1 N7_1 N8_1 107.7(2) .
C34B_1 N8_1 N7_1 101.9(5) .
N7_1 N8_1 C34A_1 119.0(3) .
C34B_1 N8_1 B2_1 149.1(5) .
N7_1 N8_1 B2_1 108.9(2) .
C34A_1 N8_1 B2_1 132.1(3) .
C41_1 N9_1 N10_1 115.2(2) .
C41_1 N9_1 B3_1 133.5(2) .
N10_1 N9_1 B3_1 111.3(2) .
C47_1 N10_1 N9_1 106.1(2) .
C47_1 N11_1 B2_1 129.9(2) .
C47_1 N11_1 B3_1 106.2(2) .
B2_1 N11_1 B3_1 123.1(2) .
C55_1 N12_1 B3_1 116.8(2) .
C55_1 N12_1 B1_1 118.3(2) .
B3_1 N12_1 B1_1 124.9(2) .
N1_1 C1_1 C2_1 121.1(3) .
N1_1 C1_1 C6_1 121.9(3) .
C2_1 C1_1 C6_1 117.0(3) .
C3_1 C2_1 C1_1 121.5(3) .
C2_1 C3_1 C4_1 120.8(3) .
C5_1 C4_1 C3_1 118.3(3) .
C4_1 C5_1 C6_1 121.7(3) .
C5_1 C6_1 C1_1 120.6(3) .
N2_1 C7_1 N3_1 114.1(2) .
N2_1 C7_1 C8_1 120.2(2) .
N3_1 C7_1 C8_1 125.6(3) .
C13_1 C8_1 C9_1 118.0(3) .
C13_1 C8_1 C7_1 123.6(3) .
C9_1 C8_1 C7_1 118.3(3) .
C10_1 C9_1 C8_1 120.3(3) .
C11_1 C10_1 C9_1 122.1(3) .
C10_1 C11_1 C12_1 118.0(3) .
C10_1 C11_1 C14_1 120.7(4) .
C12_1 C11_1 C14_1 121.3(4) .
C13_1 C12_1 C11_1 120.5(3) .
C8_1 C13_1 C12_1 121.0(3) .
C16_1 C15_1 N4_1 120.9(2) .
C16_1 C15_1 C20_1 117.7(3) .
N4_1 C15_1 C20_1 121.4(2) .
C17_1 C16_1 C15_1 120.6(3) .
C18_1 C17_1 C16_1 121.2(3) .
C19_1 C18_1 C17_1 118.1(3) .
C18_1 C19_1 C20_1 121.9(3) .
C19_1 C20_1 C15_1 120.5(3) .
N5_1 C21_1 C22_1 123.7(3) .
N5_1 C21_1 C26_1 118.5(2) .
C22_1 C21_1 C26_1 117.7(3) .
C23_1 C22_1 C21_1 120.8(3) .
C22_1 C23_1 C24_1 121.0(3) .
C25_1 C24_1 C23_1 118.7(3) .
C24_1 C25_1 C26_1 121.1(3) .
C25_1 C26_1 C21_1 120.3(3) .
C25_1 C26_1 N4_1 120.6(3) .
C21_1 C26_1 N4_1 119.2(2) .
N7_1 C27_1 N6_1 111.4(3) .
N7_1 C27_1 C28_1 120.1(3) .
N6_1 C27_1 C28_1 128.5(3) .
C33_1 C28_1 C29_1 118.3(3) .
C33_1 C28_1 C27_1 124.2(3) .
C29_1 C28_1 C27_1 117.5(3) .
C30_1 C29_1 C28_1 121.1(4) .
C29_1 C30_1 C31_1 121.7(4) .
C30_1 C31_1 C32_1 118.1(4) .
C30_1 C31_1 C34_1 123.1(4) .
C32_1 C31_1 C34_1 118.8(5) .
C33_1 C32_1 C31_1 119.9(4) .
C28_1 C33_1 C32_1 121.0(3) .
C46_1 C41_1 C42_1 120.3(3) .
C46_1 C41_1 N9_1 119.8(3) .
C42_1 C41_1 N9_1 119.9(3) .
C43_1 C42_1 C41_1 119.7(3) .
C42_1 C43_1 C44_1 119.9(3) .
C45_1 C44_1 C43_1 120.2(3) .
C46_1 C45_1 C44_1 120.4(3) .
C45_1 C46_1 C41_1 119.3(3) .
N10_1 C47_1 N11_1 114.2(2) .
N10_1 C47_1 C48_1 120.3(3) .
N11_1 C47_1 C48_1 125.4(3) .
C53_1 C48_1 C49_1 119.0(3) .
C53_1 C48_1 C47_1 121.4(3) .
C49_1 C48_1 C47_1 119.5(3) .
C50_1 C49_1 C48_1 120.3(3) .
C49_1 C50_1 C51_1 121.4(3) .
C50_1 C51_1 C52_1 117.9(3) .
C50_1 C51_1 C54_1 121.0(3) .
C52_1 C51_1 C54_1 121.2(3) .
C51_1 C52_1 C53_1 121.5(3) .
C48_1 C53_1 C52_1 120.0(3) .
C56_1 C55_1 C60_1 117.1(2) .
C56_1 C55_1 N12_1 122.3(2) .
C60_1 C55_1 N12_1 120.6(2) .
C57_1 C56_1 C55_1 120.7(3) .
C58_1 C57_1 C56_1 121.0(3) .
C57_1 C58_1 C59_1 119.1(3) .
C58_1 C59_1 C60_1 120.3(3) .
C59_1 C60_1 C55_1 121.6(3) .
N12_1 B1_1 N1_1 113.3(2) .
N12_1 B1_1 N3_1 117.2(2) .
N1_1 B1_1 N3_1 96.2(2) .
N12_1 B1_1 N5_1 110.0(2) .
N1_1 B1_1 N5_1 113.9(2) .
N3_1 B1_1 N5_1 105.6(2) .
N6_1 B2_1 N8_1 104.2(3) .
N6_1 B2_1 N11_1 120.8(3) .
N8_1 B2_1 N11_1 134.8(3) .
N9_1 B3_1 N12_1 129.4(3) .
N9_1 B3_1 N11_1 102.1(2) .
N12_1 B3_1 N11_1 128.1(3) .
C35A_1 C34A_1 C39A_1 120.0 .
C35A_1 C34A_1 N8_1 114.4(3) .
C39A_1 C34A_1 N8_1 125.6(3) .
C36A_1 C35A_1 C34A_1 120.0 .
C35A_1 C36A_1 C37A_1 120.0 .
C38A_1 C37A_1 C36A_1 120.0 .
C37A_1 C38A_1 C39A_1 120.0 .
C38A_1 C39A_1 C34A_1 120.0 .
C35B_1 C34B_1 C39B_1 120.0 .
C35B_1 C34B_1 N8_1 136.5(6) .
C39B_1 C34B_1 N8_1 103.1(6) .
C36B_1 C35B_1 C34B_1 120.0 .
C35B_1 C36B_1 C37B_1 120.0 .
C38B_1 C37B_1 C36B_1 120.0 .
C37B_1 C38B_1 C39B_1 120.0 .
C38B_1 C39B_1 C34B_1 120.0 .
O6_2 Na1_2 O3_2 90.59(9) .
O6_2 Na1_2 O1_2 165.12(10) .
O3_2 Na1_2 O1_2 102.91(9) .
O6_2 Na1_2 O5_2 71.38(9) .
O3_2 Na1_2 O5_2 161.96(10) .
O1_2 Na1_2 O5_2 94.95(9) .
O6_2 Na1_2 O2_2 101.53(8) .
O3_2 Na1_2 O2_2 93.62(8) .
O1_2 Na1_2 O2_2 71.77(8) .
O5_2 Na1_2 O2_2 89.51(8) .
O6_2 Na1_2 O4_2 90.11(8) .
O3_2 Na1_2 O4_2 71.01(9) .
O1_2 Na1_2 O4_2 100.09(8) .
O5_2 Na1_2 O4_2 108.63(9) .
O2_2 Na1_2 O4_2 160.95(9) .
O6_2 Na1_2 C63_2 120.31(10) .
O3_2 Na1_2 C63_2 110.10(10) .
O1_2 Na1_2 C63_2 49.19(8) .
O5_2 Na1_2 C63_2 79.74(10) .
O2_2 Na1_2 C63_2 26.41(8) .
O4_2 Na1_2 C63_2 149.23(10) .
C62_2 O1_2 C61_2 112.0(3) .
C62_2 O1_2 Na1_2 112.96(18) .
C61_2 O1_2 Na1_2 124.7(2) .
C64_2 O2_2 C63_2 112.3(2) .
C64_2 O2_2 Na1_2 117.57(18) .
C63_2 O2_2 Na1_2 105.67(17) .
C65_2 O3_2 C66_2 113.5(3) .
C65_2 O3_2 Na1_2 120.8(2) .
C66_2 O3_2 Na1_2 110.6(2) .
C67_2 O4_2 C68_2 111.4(3) .
C67_2 O4_2 Na1_2 111.3(2) .
C68_2 O4_2 Na1_2 112.1(2) .
C69_2 O5_2 C70_2 112.8(3) .
C69_2 O5_2 Na1_2 122.2(2) .
C70_2 O5_2 Na1_2 110.9(2) .
C71_2 O6_2 C72_2 113.2(3) .
C71_2 O6_2 Na1_2 114.4(2) .
C72_2 O6_2 Na1_2 121.1(2) .
O1_2 C62_2 C63_2 108.9(3) .
O2_2 C63_2 C62_2 108.7(3) .
O2_2 C63_2 Na1_2 47.92(13) .
C62_2 C63_2 Na1_2 80.07(19) .
O3_2 C66_2 C67_2 107.8(3) .
O4_2 C67_2 C66_2 108.9(3) .
O5_2 C70_2 C71_2 109.8(3) .
O6_2 C71_2 C70_2 109.2(3) .
C73_3 C74_3 C75_3 113.1(4) .
C75_3 C75_3 C74_3 115.7(5) 3_656

loop_
_geom_bond_atom_site_label_1
_geom_bond_atom_site_label_2
_geom_bond_distance
_geom_bond_site_symmetry_2
N1_1 C1_1 1.388(4) .
N1_1 N2_1 1.397(3) .
N1_1 B1_1 1.544(4) .
N2_1 C7_1 1.294(4) .
N3_1 C7_1 1.403(3) .
N3_1 N4_1 1.418(3) .
N3_1 B1_1 1.547(4) .
N4_1 C15_1 1.400(3) .
N4_1 C26_1 1.420(3) .
N5_1 C21_1 1.394(4) .
N5_1 N6_1 1.411(3) .
N5_1 B1_1 1.557(4) .
N6_1 C27_1 1.397(4) .
N6_1 B2_1 1.422(4) .
N7_1 C27_1 1.304(4) .
N7_1 N8_1 1.417(4) .
N8_1 C34B_1 1.405(2) .
N8_1 C34A_1 1.4213(18) .
N8_1 B2_1 1.424(4) .
N9_1 C41_1 1.405(4) .
N9_1 N10_1 1.406(3) .
N9_1 B3_1 1.437(4) .
N10_1 C47_1 1.292(4) .
N11_1 C47_1 1.399(4) .
N11_1 B2_1 1.433(4) .
N11_1 B3_1 1.463(4) .
N12_1 C55_1 1.428(3) .
N12_1 B3_1 1.444(4) .
N12_1 B1_1 1.539(4) .
C1_1 C2_1 1.393(4) .
C1_1 C6_1 1.404(4) .
C2_1 C3_1 1.381(4) .
C3_1 C4_1 1.385(5) .
C4_1 C5_1 1.368(5) .
C5_1 C6_1 1.385(5) .
C7_1 C8_1 1.473(4) .
C8_1 C13_1 1.387(4) .
C8_1 C9_1 1.398(4) .
C9_1 C10_1 1.379(5) .
C10_1 C11_1 1.371(5) .
C11_1 C12_1 1.396(5) .
C11_1 C14_1 1.518(5) .
C12_1 C13_1 1.390(4) .
C15_1 C16_1 1.392(4) .
C15_1 C20_1 1.403(4) .
C16_1 C17_1 1.386(4) .
C17_1 C18_1 1.382(4) .
C18_1 C19_1 1.373(4) .
C19_1 C20_1 1.375(4) .
C21_1 C22_1 1.398(4) .
C21_1 C26_1 1.408(4) .
C22_1 C23_1 1.383(4) .
C23_1 C24_1 1.387(4) .
C24_1 C25_1 1.380(4) .
C25_1 C26_1 1.388(4) .
C27_1 C28_1 1.464(5) .
C28_1 C33_1 1.383(5) .
C28_1 C29_1 1.393(4) .
C29_1 C30_1 1.361(6) .
C30_1 C31_1 1.382(6) .
C31_1 C32_1 1.407(5) .
C31_1 C34_1 1.520(5) .
C32_1 C33_1 1.393(4) .
C41_1 C46_1 1.383(4) .
C41_1 C42_1 1.385(4) .
C42_1 C43_1 1.367(4) .
C43_1 C44_1 1.377(5) .
C44_1 C45_1 1.375(5) .
C45_1 C46_1 1.366(4) .
C47_1 C48_1 1.471(4) .
C48_1 C53_1 1.388(4) .
C48_1 C49_1 1.397(4) .
C49_1 C50_1 1.384(4) .
C50_1 C51_1 1.388(4) .
C51_1 C52_1 1.390(4) .
C51_1 C54_1 1.507(4) .
C52_1 C53_1 1.392(4) .
C55_1 C56_1 1.396(4) .
C55_1 C60_1 1.398(4) .
C56_1 C57_1 1.386(4) .
C57_1 C58_1 1.375(4) .
C58_1 C59_1 1.378(4) .
C59_1 C60_1 1.378(4) .
C34A_1 C35A_1 1.3900 .
C34A_1 C39A_1 1.3900 .
C35A_1 C36A_1 1.3900 .
C36A_1 C37A_1 1.3900 .
C37A_1 C38A_1 1.3900 .
C38A_1 C39A_1 1.3900 .
C34B_1 C35B_1 1.3900 .
C34B_1 C39B_1 1.3900 .
C35B_1 C36B_1 1.3900 .
C36B_1 C37B_1 1.3900 .
C37B_1 C38B_1 1.3900 .
C38B_1 C39B_1 1.3900 .
Na1_2 O6_2 2.320(3) .
Na1_2 O3_2 2.339(2) .
Na1_2 O1_2 2.352(2) .
Na1_2 O5_2 2.370(2) .
Na1_2 O2_2 2.381(2) .
Na1_2 O4_2 2.400(2) .
Na1_2 C63_2 3.089(4) .
O1_2 C62_2 1.421(4) .
O1_2 C61_2 1.424(4) .
O2_2 C64_2 1.425(4) .
O2_2 C63_2 1.427(4) .
O3_2 C65_2 1.418(4) .
O3_2 C66_2 1.419(4) .
O4_2 C67_2 1.421(4) .
O4_2 C68_2 1.429(4) .
O5_2 C69_2 1.424(4) .
O5_2 C70_2 1.426(4) .
O6_2 C71_2 1.420(4) .
O6_2 C72_2 1.432(4) .
C62_2 C63_2 1.482(5) .
C66_2 C67_2 1.488(6) .
C70_2 C71_2 1.482(5) .
C73_3 C74_3 1.504(5) .
C74_3 C75_3 1.521(6) .
C75_3 C75_3 1.498(8) 3_656
